data_2237722
loop_
_publ_author_name
'Xiao, Linda'
'Bhadbhade, Mohan'
'Baker, Anthony T.'

_publ_section_title
;
 <i>catena</i>-Poly[[copper(I)-\m-2,6-bis[4-(pyridin-2-yl)thiazol-2-yl]pyridine]
 hexafluoridophosphate acetonitrile monosolvate] from single-crystal
 synchrotron data
;
_journal_coeditor_code VM2190
_journal_issue 4
_journal_name_full 'Acta Crystallographica Section E'
_journal_page_first m231
_journal_paper_doi 10.1107/S1600536813006831
_journal_volume 69
_journal_year 2013
_chemical_formula_iupac '[Cu (C21 H13 N5 S2)] P F6, C2 H3 N'
_chemical_formula_moiety 'C21 H13 Cu N5 S2 +, F6 P -, C2 H3 N'
_chemical_formula_sum 'C23 H16 Cu F6 N6 P S2'
_chemical_formula_weight 649.05
_chemical_name_systematic
;
<i>catena</i>-Poly[[copper(I)-\m-2,6-bis[4-(pyridin-2-yl)thiazol-2-yl]pyridine]
hexafluoridophosphate acetonitrile monosolvate]
;
_space_group_IT_number 14
_symmetry_cell_setting monoclinic
_symmetry_space_group_name_Hall '-P 2ybc'
_symmetry_space_group_name_H-M 'P 1 21/c 1'
_atom_sites_solution_hydrogens geom
_atom_sites_solution_primary direct
_atom_sites_solution_secondary difmap
_audit_creation_method SHELXL-97
_cell_angle_alpha 90.00
_cell_angle_beta 97.72(3)
_cell_angle_gamma 90.00
_cell_formula_units_Z 4
_cell_length_a 12.525(3)
_cell_length_b 13.950(3)
_cell_length_c 14.626(3)
_cell_measurement_reflns_used 9980
_cell_measurement_temperature 100(2)
_cell_measurement_theta_max 22.5
_cell_measurement_theta_min 2.5
_cell_volume 2532.3(10)
_computing_cell_refinement 'XDS (Kabsch, 1993)'
_computing_data_collection 'BLU-ICE (McPhillips <i>et al.</i>, 2002)'
_computing_data_reduction 'XDS (Kabsch, 1993)'
_computing_molecular_graphics 'Mercury (Macrae <i>et al.</i>, 2008)'
_computing_publication_material 'publCIF (Westrip, 2010)'
_computing_structure_refinement 'SHELXL97 (Sheldrick, 2008)'
_computing_structure_solution 'SHELXS97 (Sheldrick, 2008)'
_diffrn_ambient_temperature 100(2)
_diffrn_measured_fraction_theta_full 0.997
_diffrn_measured_fraction_theta_max 0.997
_diffrn_measurement_device_type '3-BM1 Australian Synchrotron'
_diffrn_measurement_method '\f scans'
_diffrn_radiation_monochromator Si<111>
_diffrn_radiation_source 'Synchrotron BM'
_diffrn_radiation_type Synchrotron
_diffrn_radiation_wavelength 0.71073
_diffrn_reflns_av_R_equivalents 0.0240
_diffrn_reflns_av_sigmaI/netI 0.0129
_diffrn_reflns_limit_h_max 14
_diffrn_reflns_limit_h_min -14
_diffrn_reflns_limit_k_max 15
_diffrn_reflns_limit_k_min -15
_diffrn_reflns_limit_l_max 16
_diffrn_reflns_limit_l_min -16
_diffrn_reflns_number 28022
_diffrn_reflns_theta_full 23.83
_diffrn_reflns_theta_max 23.83
_diffrn_reflns_theta_min 1.64
_diffrn_standards_decay_% 0
_diffrn_standards_interval_count 0
_diffrn_standards_interval_time 0
_diffrn_standards_number 0
_exptl_absorpt_coefficient_mu 1.162
_exptl_absorpt_correction_type none
_exptl_crystal_colour blue
_exptl_crystal_density_diffrn 1.702
_exptl_crystal_density_method 'not measured'
_exptl_crystal_description 'Thin plates'
_exptl_crystal_F_000 1304
_exptl_crystal_size_max 0.03
_exptl_crystal_size_mid 0.02
_exptl_crystal_size_min 0.01
_refine_diff_density_max 0.303
_refine_diff_density_min -0.572
_refine_ls_extinction_method none
_refine_ls_goodness_of_fit_ref 1.081
_refine_ls_hydrogen_treatment constr
_refine_ls_matrix_type full
_refine_ls_number_parameters 389
_refine_ls_number_reflns 3890
_refine_ls_number_restraints 0
_refine_ls_restrained_S_all 1.081
_refine_ls_R_factor_all 0.0327
_refine_ls_R_factor_gt 0.0305
_refine_ls_shift/su_max 0.001
_refine_ls_shift/su_mean 0.000
_refine_ls_structure_factor_coef Fsqd
_refine_ls_weighting_details 'calc w=1/[\s^2^(Fo^2^)+(0.0359P)^2^+3.8973P],P=(Fo^2^+2Fc^2^)/3'
_refine_ls_weighting_scheme calc
_refine_ls_wR_factor_gt 0.0768
_refine_ls_wR_factor_ref 0.0781
_reflns_number_gt 3641
_reflns_number_total 3890
_reflns_threshold_expression I>2sigma(I)
_cod_data_source_file vm2190.cif
_cod_data_source_block I
_cod_original_cell_volume 2532.4(9)
_cod_original_sg_symbol_H-M 'P 21/c'
_cod_database_code 2237722
_cod_database_fobs_code 2237722

loop_
_symmetry_equiv_pos_as_xyz
'x, y, z'
'-x, y+1/2, -z+1/2'
'-x, -y, -z'
'x, -y-1/2, z-1/2'

loop_
_atom_site_type_symbol
_atom_site_label
_atom_site_fract_x
_atom_site_fract_y
_atom_site_fract_z
_atom_site_U_iso_or_equiv
_atom_site_adp_type
_atom_site_calc_flag
_atom_site_refinement_flags
_atom_site_occupancy
_atom_site_symmetry_multiplicity
_atom_site_disorder_assembly
_atom_site_disorder_group
Cu Cu1 0.70815(2) 1.19154(2) 0.36895(2) 0.01965(11) Uani d . 1 1 . .
N N1 0.40269(16) 0.95445(14) 0.35587(13) 0.0159(4) Uani d . 1 1 . .
C C1 0.5696(2) 0.89759(19) 0.25992(17) 0.0211(6) Uani d . 1 1 . .
H H1 0.6257 0.8784 0.2285 0.025 Uiso calc R 1 1 . .
C C2 0.4814(2) 0.83892(18) 0.26281(17) 0.0197(5) Uani d . 1 1 . .
H H2 0.4773 0.7794 0.2339 0.024 Uiso calc R 1 1 . .
C C3 0.3990(2) 0.87086(17) 0.30999(16) 0.0165(5) Uani d . 1 1 . .
C C4 0.48924(19) 1.00992(17) 0.35293(16) 0.0162(5) Uani d . 1 1 . .
C C5 0.5735(2) 0.98545(18) 0.30444(17) 0.0197(5) Uani d . 1 1 . .
H H5 0.6311 1.0270 0.3020 0.024 Uiso calc R 1 1 . .
S S1A 0.21354(5) 0.84000(5) 0.39190(4) 0.02002(16) Uani d . 1 1 . .
N N1A 0.27744(16) 0.73513(14) 0.26615(14) 0.0163(4) Uani d . 1 1 . .
N N2A 0.17898(16) 0.59744(15) 0.15433(14) 0.0180(4) Uani d . 1 1 . .
C C1A 0.3024(2) 0.81261(17) 0.31486(16) 0.0160(5) Uani d . 1 1 . .
C C2A 0.18499(19) 0.69316(17) 0.28980(17) 0.0173(5) Uani d . 1 1 . .
C C3A 0.1400(2) 0.74016(19) 0.35688(17) 0.0207(5) Uani d . 1 1 . .
H H3A 0.0781 0.7207 0.3803 0.025 Uiso calc R 1 1 . .
C C4A 0.14469(19) 0.60735(18) 0.23785(17) 0.0173(5) Uani d . 1 1 . .
C C5A 0.0784(2) 0.5404(2) 0.27187(18) 0.0239(6) Uani d . 1 1 . .
H H5A 0.0574 0.5484 0.3300 0.029 Uiso calc R 1 1 . .
C C6A 0.0438(2) 0.4617(2) 0.21859(19) 0.0276(6) Uani d . 1 1 . .
H H6A -0.0001 0.4157 0.2405 0.033 Uiso calc R 1 1 . .
C C7A 0.0757(2) 0.4527(2) 0.13181(19) 0.0275(6) Uani d . 1 1 . .
H H7A 0.0520 0.4015 0.0937 0.033 Uiso calc R 1 1 . .
C C8A 0.1432(2) 0.52119(18) 0.10326(18) 0.0232(6) Uani d . 1 1 . .
H H8A 0.1652 0.5142 0.0454 0.028 Uiso calc R 1 1 . .
S S1B 0.37811(5) 1.12599(5) 0.46088(4) 0.02089(16) Uani d . 1 1 . .
N N1B 0.56301(16) 1.16578(14) 0.41446(13) 0.0154(4) Uani d . 1 1 . .
N N2B 0.69867(17) 1.31538(14) 0.43946(14) 0.0193(5) Uani d . 1 1 . .
C C1B 0.48752(19) 1.09985(18) 0.40534(16) 0.0165(5) Uani d . 1 1 . .
C C2B 0.5353(2) 1.24125(18) 0.46810(16) 0.0173(5) Uani d . 1 1 . .
C C3B 0.4376(2) 1.23154(18) 0.49859(17) 0.0207(5) Uani d . 1 1 . .
H H4B 0.4076 1.2762 0.5349 0.025 Uiso calc R 1 1 . .
C C4B 0.6105(2) 1.32303(18) 0.48297(17) 0.0190(5) Uani d . 1 1 . .
C C5B 0.5930(2) 1.40191(19) 0.53706(18) 0.0248(6) Uani d . 1 1 . .
H H5B 0.5330 1.4047 0.5682 0.030 Uiso calc R 1 1 . .
C C6B 0.6670(2) 1.47623(19) 0.54353(19) 0.0290(6) Uani d . 1 1 . .
H H6B 0.6566 1.5303 0.5785 0.035 Uiso calc R 1 1 . .
C C7B 0.7559(2) 1.46972(19) 0.49804(18) 0.0263(6) Uani d . 1 1 . .
H H7B 0.8059 1.5193 0.5013 0.032 Uiso calc R 1 1 . .
C C8B 0.7696(2) 1.38795(19) 0.44740(18) 0.0239(6) Uani d . 1 1 . .
H H8B 0.8305 1.3831 0.4176 0.029 Uiso calc R 1 1 . .
P P1 0.91781(5) 0.77051(5) 0.06197(5) 0.02250(17) Uani d . 1 1 . .
F F1 1.02028(15) 0.72763(13) 0.02232(14) 0.0467(5) Uani d . 1 1 A .
F F2 0.9637(5) 0.7561(5) 0.1692(5) 0.0320(13) Uani d P 0.50 1 A 1
F F3 0.8706(11) 0.6650(9) 0.0595(7) 0.034(2) Uani d P 0.50 1 A 1
F F4 0.8738(5) 0.7876(5) -0.0432(4) 0.0503(15) Uani d P 0.50 1 A 1
F F5 0.9640(8) 0.8778(6) 0.0694(4) 0.0348(15) Uani d P 0.50 1 A 1
F F2' 1.0012(6) 0.7796(6) 0.1511(5) 0.064(2) Uani d P 0.50 1 A 2
F F3' 0.8878(13) 0.6654(11) 0.0896(8) 0.063(4) Uani d P 0.50 1 A 2
F F4' 0.8345(5) 0.7575(6) -0.0299(5) 0.063(2) Uani d P 0.50 1 A 2
F F5' 0.9533(8) 0.8721(7) 0.0272(6) 0.080(3) Uani d P 0.50 1 A 2
F F6 0.81523(16) 0.81302(15) 0.10063(17) 0.0572(6) Uani d . 1 1 A .
C C1AN 0.1934(3) 0.1022(3) 0.2238(2) 0.0507(9) Uani d . 1 1 . .
H H1A1 0.1468 0.0772 0.1718 0.076 Uiso calc R 1 1 . .
H H1A2 0.1637 0.1606 0.2442 0.076 Uiso calc R 1 1 . .
H H1A3 0.2001 0.0562 0.2730 0.076 Uiso calc R 1 1 . .
C C2AN 0.2998(3) 0.1214(2) 0.19694(19) 0.0297(7) Uani d . 1 1 . .
N N1AN 0.3824(2) 0.13309(19) 0.17597(18) 0.0368(6) Uani d . 1 1 . .

loop_
_atom_site_aniso_label
_atom_site_aniso_U_11
_atom_site_aniso_U_22
_atom_site_aniso_U_33
_atom_site_aniso_U_12
_atom_site_aniso_U_13
_atom_site_aniso_U_23
Cu1 0.02253(19) 0.01556(18) 0.02245(18) 0.00197(12) 0.00884(13) -0.00093(12)
N1 0.0184(11) 0.0143(10) 0.0151(10) 0.0000(8) 0.0026(8) 0.0017(8)
C1 0.0218(13) 0.0219(14) 0.0209(13) 0.0003(11) 0.0083(10) -0.0021(11)
C2 0.0243(14) 0.0154(13) 0.0195(13) -0.0016(10) 0.0031(10) -0.0016(10)
C3 0.0198(13) 0.0146(12) 0.0146(12) 0.0000(10) 0.0012(10) 0.0032(10)
C4 0.0214(13) 0.0130(12) 0.0137(12) -0.0013(10) 0.0000(10) 0.0016(10)
C5 0.0195(13) 0.0194(13) 0.0210(13) -0.0038(10) 0.0058(10) 0.0006(10)
S1A 0.0198(3) 0.0213(3) 0.0196(3) 0.0006(3) 0.0054(2) -0.0028(3)
N1A 0.0173(10) 0.0145(11) 0.0172(10) 0.0002(8) 0.0024(8) 0.0026(9)
N2A 0.0174(10) 0.0165(11) 0.0199(11) 0.0017(9) 0.0022(8) 0.0025(9)
C1A 0.0179(12) 0.0151(13) 0.0150(12) 0.0023(10) 0.0025(10) 0.0023(10)
C2A 0.0157(12) 0.0173(13) 0.0188(12) 0.0003(10) 0.0016(10) 0.0047(10)
C3A 0.0173(13) 0.0243(14) 0.0211(13) -0.0019(11) 0.0046(10) 0.0023(11)
C4A 0.0148(12) 0.0160(13) 0.0207(13) 0.0019(10) 0.0009(10) 0.0041(10)
C5A 0.0221(14) 0.0262(14) 0.0233(13) -0.0032(11) 0.0029(11) 0.0052(11)
C6A 0.0258(14) 0.0227(14) 0.0337(15) -0.0093(11) 0.0023(12) 0.0069(12)
C7A 0.0317(15) 0.0188(14) 0.0310(15) -0.0073(12) 0.0004(12) -0.0022(12)
C8A 0.0272(14) 0.0199(14) 0.0226(13) -0.0005(11) 0.0036(11) -0.0002(11)
S1B 0.0197(3) 0.0201(3) 0.0244(3) -0.0023(3) 0.0085(3) -0.0034(3)
N1B 0.0189(11) 0.0132(10) 0.0146(10) 0.0000(8) 0.0038(8) 0.0009(8)
N2B 0.0225(11) 0.0152(11) 0.0197(11) 0.0005(9) 0.0010(9) 0.0010(9)
C1B 0.0181(12) 0.0178(13) 0.0141(12) 0.0018(10) 0.0039(10) 0.0021(10)
C2B 0.0230(13) 0.0148(12) 0.0142(12) 0.0020(10) 0.0025(10) 0.0001(10)
C3B 0.0231(14) 0.0186(13) 0.0212(13) 0.0005(11) 0.0059(10) -0.0051(11)
C4B 0.0229(13) 0.0166(13) 0.0172(12) 0.0019(10) 0.0013(10) 0.0019(10)
C5B 0.0294(15) 0.0196(14) 0.0253(14) 0.0035(11) 0.0037(11) -0.0033(11)
C6B 0.0404(17) 0.0173(14) 0.0288(15) 0.0022(12) 0.0022(13) -0.0060(11)
C7B 0.0336(16) 0.0153(13) 0.0283(15) -0.0057(11) -0.0021(12) -0.0008(11)
C8B 0.0236(14) 0.0212(14) 0.0269(14) -0.0031(11) 0.0030(11) 0.0038(11)
P1 0.0214(4) 0.0218(4) 0.0244(4) 0.0027(3) 0.0035(3) 0.0035(3)
F1 0.0402(11) 0.0389(11) 0.0688(13) 0.0088(8) 0.0354(10) 0.0116(9)
F2 0.046(4) 0.029(2) 0.021(2) 0.009(2) 0.003(2) 0.0040(16)
F3 0.033(4) 0.020(4) 0.051(5) -0.010(3) 0.016(3) -0.016(4)
F4 0.064(5) 0.061(4) 0.023(2) 0.018(3) -0.008(3) 0.011(2)
F5 0.046(3) 0.017(2) 0.046(3) -0.001(2) 0.024(3) -0.002(3)
F2' 0.053(5) 0.092(6) 0.039(4) 0.035(4) -0.018(3) -0.038(4)
F3' 0.051(6) 0.043(5) 0.103(10) 0.004(4) 0.037(6) 0.032(6)
F4' 0.031(3) 0.113(6) 0.041(3) 0.001(3) -0.010(2) 0.001(3)
F5' 0.038(3) 0.030(4) 0.176(9) 0.006(3) 0.027(6) 0.054(6)
F6 0.0392(11) 0.0510(13) 0.0864(16) 0.0157(9) 0.0267(11) -0.0079(11)
C1AN 0.0362(19) 0.077(3) 0.0421(19) -0.0020(18) 0.0159(15) 0.0064(19)
C2AN 0.0368(18) 0.0305(16) 0.0215(14) 0.0006(13) 0.0026(13) 0.0061(12)
N1AN 0.0347(16) 0.0418(16) 0.0340(14) -0.0042(12) 0.0049(12) 0.0149(12)

loop_
_atom_type_symbol
_atom_type_description
_atom_type_scat_dispersion_real
_atom_type_scat_dispersion_imag
_atom_type_scat_source
C C 0.0033 0.0016 'International Tables Vol C Tables 4.2.6.8 and 6.1.1.4'
H H 0.0000 0.0000 'International Tables Vol C Tables 4.2.6.8 and 6.1.1.4'
N N 0.0061 0.0033 'International Tables Vol C Tables 4.2.6.8 and 6.1.1.4'
S S 0.1246 0.1234 'International Tables Vol C Tables 4.2.6.8 and 6.1.1.4'
Cu Cu 0.3201 1.2651 'International Tables Vol C Tables 4.2.6.8 and 6.1.1.4'
P P 0.1023 0.0942 'International Tables Vol C Tables 4.2.6.8 and 6.1.1.4'
F F 0.0171 0.0103 'International Tables Vol C Tables 4.2.6.8 and 6.1.1.4'

loop_
_geom_angle_atom_site_label_1
_geom_angle_atom_site_label_2
_geom_angle_atom_site_label_3
_geom_angle_site_symmetry_1
_geom_angle_site_symmetry_3
_geom_angle
N2A Cu1 N2B 2_655 . 137.85(9)
N2A Cu1 N1B 2_655 . 128.37(8)
N2B Cu1 N1B . . 82.47(8)
N2A Cu1 N1A 2_655 2_655 82.95(8)
N2B Cu1 N1A . 2_655 104.53(8)
N1B Cu1 N1A . 2_655 123.28(8)
C4 N1 C3 . . 117.4(2)
C2 C1 C5 . . 119.2(2)
C2 C1 H1 . . 120.4
C5 C1 H1 . . 120.4
C1 C2 C3 . . 118.4(2)
C1 C2 H2 . . 120.8
C3 C2 H2 . . 120.8
N1 C3 C2 . . 123.3(2)
N1 C3 C1A . . 115.5(2)
C2 C3 C1A . . 121.3(2)
N1 C4 C5 . . 123.3(2)
N1 C4 C1B . . 114.1(2)
C5 C4 C1B . . 122.7(2)
C1 C5 C4 . . 118.4(2)
C1 C5 H5 . . 120.8
C4 C5 H5 . . 120.8
C3A S1A C1A . . 89.57(12)
C1A N1A C2A . . 111.1(2)
C1A N1A Cu1 . 2_645 135.01(17)
C2A N1A Cu1 . 2_645 107.09(15)
C8A N2A C4A . . 117.4(2)
C8A N2A Cu1 . 2_645 128.23(18)
C4A N2A Cu1 . 2_645 113.89(16)
N1A C1A C3 . . 124.7(2)
N1A C1A S1A . . 114.16(18)
C3 C1A S1A . . 121.09(18)
C3A C2A N1A . . 114.7(2)
C3A C2A C4A . . 128.1(2)
N1A C2A C4A . . 117.2(2)
C2A C3A S1A . . 110.47(19)
C2A C3A H3A . . 124.8
S1A C3A H3A . . 124.8
N2A C4A C5A . . 122.2(2)
N2A C4A C2A . . 114.9(2)
C5A C4A C2A . . 122.9(2)
C6A C5A C4A . . 119.4(2)
C6A C5A H5A . . 120.3
C4A C5A H5A . . 120.3
C5A C6A C7A . . 118.8(2)
C5A C6A H6A . . 120.6
C7A C6A H6A . . 120.6
C8A C7A C6A . . 118.6(3)
C8A C7A H7A . . 120.7
C6A C7A H7A . . 120.7
N2A C8A C7A . . 123.6(2)
N2A C8A H8A . . 118.2
C7A C8A H8A . . 118.2
C3B S1B C1B . . 89.68(12)
C1B N1B C2B . . 111.0(2)
C1B N1B Cu1 . . 138.40(17)
C2B N1B Cu1 . . 110.56(16)
C8B N2B C4B . . 118.3(2)
C8B N2B Cu1 . . 127.22(18)
C4B N2B Cu1 . . 114.53(17)
N1B C1B C4 . . 126.1(2)
N1B C1B S1B . . 114.28(18)
C4 C1B S1B . . 119.61(18)
C3B C2B N1B . . 114.4(2)
C3B C2B C4B . . 127.6(2)
N1B C2B C4B . . 117.9(2)
C2B C3B S1B . . 110.60(19)
C2B C3B H4B . . 124.7
S1B C3B H4B . . 124.7
N2B C4B C5B . . 122.1(2)
N2B C4B C2B . . 114.5(2)
C5B C4B C2B . . 123.3(2)
C6B C5B C4B . . 118.5(3)
C6B C5B H5B . . 120.8
C4B C5B H5B . . 120.8
C7B C6B C5B . . 119.7(3)
C7B C6B H6B . . 120.1
C5B C6B H6B . . 120.1
C6B C7B C8B . . 118.7(3)
C6B C7B H7B . . 120.7
C8B C7B H7B . . 120.7
N2B C8B C7B . . 122.7(3)
N2B C8B H8B . . 118.6
C7B C8B H8B . . 118.6
F2' P1 F3' . . 91.0(5)
F2' P1 F4 . . 155.0(4)
F3' P1 F4 . . 109.0(5)
F2' P1 F3 . . 107.4(5)
F3' P1 F3 . . 16.8(6)
F4 P1 F3 . . 92.2(5)
F2' P1 F6 . . 98.9(3)
F3' P1 F6 . . 91.4(6)
F4 P1 F6 . . 95.6(3)
F3 P1 F6 . . 92.2(5)
F2' P1 F5' . . 90.6(5)
F3' P1 F5' . . 174.9(7)
F4 P1 F5' . . 68.3(4)
F3 P1 F5' . . 160.2(5)
F6 P1 F5' . . 93.2(3)
F2' P1 F1 . . 81.6(3)
F3' P1 F1 . . 88.6(6)
F4 P1 F1 . . 84.0(3)
F3 P1 F1 . . 87.7(5)
F6 P1 F1 . . 179.52(13)
F5' P1 F1 . . 86.8(3)
F2' P1 F4' . . 177.9(4)
F3' P1 F4' . . 87.6(5)
F4 P1 F4' . . 25.2(2)
F3 P1 F4' . . 71.1(5)
F6 P1 F4' . . 82.8(3)
F5' P1 F4' . . 90.7(4)
F1 P1 F4' . . 96.8(3)
F2' P1 F5 . . 70.9(4)
F3' P1 F5 . . 161.0(4)
F4 P1 F5 . . 90.0(3)
F3 P1 F5 . . 177.2(5)
F6 P1 F5 . . 86.0(3)
F5' P1 F5 . . 22.4(4)
F1 P1 F5 . . 94.2(3)
F4' P1 F5 . . 110.7(4)
F2' P1 F2 . . 23.9(3)
F3' P1 F2 . . 72.6(4)
F4 P1 F2 . . 178.4(3)
F3 P1 F2 . . 89.4(4)
F6 P1 F2 . . 84.2(2)
F5' P1 F2 . . 110.2(4)
F1 P1 F2 . . 96.2(2)
F4' P1 F2 . . 156.0(3)
F5 P1 F2 . . 88.4(3)
C2AN C1AN H1A1 . . 109.5
C2AN C1AN H1A2 . . 109.5
H1A1 C1AN H1A2 . . 109.5
C2AN C1AN H1A3 . . 109.5
H1A1 C1AN H1A3 . . 109.5
H1A2 C1AN H1A3 . . 109.5
N1AN C2AN C1AN . . 177.8(4)

loop_
_geom_bond_atom_site_label_1
_geom_bond_atom_site_label_2
_geom_bond_site_symmetry_2
_geom_bond_distance
Cu1 N2A 2_655 1.992(2)
Cu1 N2B . 2.024(2)
Cu1 N1B . 2.050(2)
Cu1 N1A 2_655 2.098(2)
N1 C4 . 1.337(3)
N1 C3 . 1.343(3)
C1 C2 . 1.380(4)
C1 C5 . 1.386(4)
C1 H1 . 0.9300
C2 C3 . 1.390(4)
C2 H2 . 0.9300
C3 C1A . 1.467(3)
C4 C5 . 1.391(4)
C4 C1B . 1.472(3)
C5 H5 . 0.9300
S1A C3A . 1.710(3)
S1A C1A . 1.730(2)
N1A C1A . 1.309(3)
N1A C2A . 1.382(3)
N1A Cu1 2_645 2.098(2)
N2A C8A . 1.342(3)
N2A C4A . 1.355(3)
N2A Cu1 2_645 1.992(2)
C2A C3A . 1.363(4)
C2A C4A . 1.470(4)
C3A H3A . 0.9300
C4A C5A . 1.385(4)
C5A C6A . 1.382(4)
C5A H5A . 0.9300
C6A C7A . 1.387(4)
C6A H6A . 0.9300
C7A C8A . 1.377(4)
C7A H7A . 0.9300
C8A H8A . 0.9300
S1B C3B . 1.708(3)
S1B C1B . 1.723(2)
N1B C1B . 1.313(3)
N1B C2B . 1.385(3)
N2B C8B . 1.342(3)
N2B C4B . 1.351(3)
C2B C3B . 1.364(4)
C2B C4B . 1.476(4)
C3B H4B . 0.9300
C4B C5B . 1.390(4)
C5B C6B . 1.385(4)
C5B H5B . 0.9300
C6B C7B . 1.375(4)
C6B H6B . 0.9300
C7B C8B . 1.383(4)
C7B H7B . 0.9300
C8B H8B . 0.9300
P1 F2' . 1.562(7)
P1 F3' . 1.580(16)
P1 F4 . 1.581(6)
P1 F3 . 1.585(13)
P1 F6 . 1.587(2)
P1 F5' . 1.589(9)
P1 F1 . 1.5941(18)
P1 F4' . 1.597(7)
P1 F5 . 1.603(9)
P1 F2 . 1.609(7)
C1AN C2AN . 1.464(4)
C1AN H1A1 . 0.9600
C1AN H1A2 . 0.9600
C1AN H1A3 . 0.9600
C2AN N1AN . 1.130(4)

loop_
_geom_torsion_atom_site_label_1
_geom_torsion_atom_site_label_2
_geom_torsion_atom_site_label_3
_geom_torsion_atom_site_label_4
_geom_torsion_site_symmetry_1
_geom_torsion
C5 C1 C2 C3 . 0.5(4)
C4 N1 C3 C2 . 2.0(3)
C4 N1 C3 C1A . -179.8(2)
C1 C2 C3 N1 . -2.6(4)
C1 C2 C3 C1A . 179.3(2)
C3 N1 C4 C5 . 0.6(3)
C3 N1 C4 C1B . -179.6(2)
C2 C1 C5 C4 . 1.9(4)
N1 C4 C5 C1 . -2.6(4)
C1B C4 C5 C1 . 177.7(2)
C2A N1A C1A C3 . 176.6(2)
Cu1 N1A C1A C3 2_645 -37.1(4)
C2A N1A C1A S1A . -0.7(3)
Cu1 N1A C1A S1A 2_645 145.62(16)
N1 C3 C1A N1A . 171.2(2)
C2 C3 C1A N1A . -10.5(4)
N1 C3 C1A S1A . -11.7(3)
C2 C3 C1A S1A . 166.63(19)
C3A S1A C1A N1A . 0.76(19)
C3A S1A C1A C3 . -176.6(2)
C1A N1A C2A C3A . 0.2(3)
Cu1 N1A C2A C3A 2_645 -155.55(18)
C1A N1A C2A C4A . 177.6(2)
Cu1 N1A C2A C4A 2_645 21.8(2)
N1A C2A C3A S1A . 0.3(3)
C4A C2A C3A S1A . -176.7(2)
C1A S1A C3A C2A . -0.6(2)
C8A N2A C4A C5A . 2.3(3)
Cu1 N2A C4A C5A 2_645 -170.47(19)
C8A N2A C4A C2A . -178.9(2)
Cu1 N2A C4A C2A 2_645 8.3(3)
C3A C2A C4A N2A . 155.6(2)
N1A C2A C4A N2A . -21.4(3)
C3A C2A C4A C5A . -25.6(4)
N1A C2A C4A C5A . 157.4(2)
N2A C4A C5A C6A . -1.4(4)
C2A C4A C5A C6A . 179.9(2)
C4A C5A C6A C7A . -0.7(4)
C5A C6A C7A C8A . 1.8(4)
C4A N2A C8A C7A . -1.1(4)
Cu1 N2A C8A C7A 2_645 170.5(2)
C6A C7A C8A N2A . -1.0(4)
N2A Cu1 N1B C1B 2_655 -35.2(3)
N2B Cu1 N1B C1B . 176.7(3)
N1A Cu1 N1B C1B 2_655 74.2(3)
N2A Cu1 N1B C2B 2_655 147.28(15)
N2B Cu1 N1B C2B . -0.84(16)
N1A Cu1 N1B C2B 2_655 -103.31(16)
N2A Cu1 N2B C8B 2_655 39.4(3)
N1B Cu1 N2B C8B . -178.7(2)
N1A Cu1 N2B C8B 2_655 -56.2(2)
N2A Cu1 N2B C4B 2_655 -140.17(17)
N1B Cu1 N2B C4B . 1.73(17)
N1A Cu1 N2B C4B 2_655 124.25(17)
C2B N1B C1B C4 . 179.8(2)
Cu1 N1B C1B C4 . 2.3(4)
C2B N1B C1B S1B . 0.3(3)
Cu1 N1B C1B S1B . -177.16(14)
N1 C4 C1B N1B . 179.0(2)
C5 C4 C1B N1B . -1.2(4)
N1 C4 C1B S1B . -1.5(3)
C5 C4 C1B S1B . 178.24(19)
C3B S1B C1B N1B . -0.1(2)
C3B S1B C1B C4 . -179.6(2)
C1B N1B C2B C3B . -0.5(3)
Cu1 N1B C2B C3B . 177.75(17)
C1B N1B C2B C4B . -178.3(2)
Cu1 N1B C2B C4B . -0.1(3)
N1B C2B C3B S1B . 0.4(3)
C4B C2B C3B S1B . 178.0(2)
C1B S1B C3B C2B . -0.2(2)
C8B N2B C4B C5B . -1.8(4)
Cu1 N2B C4B C5B . 177.81(19)
C8B N2B C4B C2B . 178.2(2)
Cu1 N2B C4B C2B . -2.2(3)
C3B C2B C4B N2B . -176.0(2)
N1B C2B C4B N2B . 1.5(3)
C3B C2B C4B C5B . 4.0(4)
N1B C2B C4B C5B . -178.5(2)
N2B C4B C5B C6B . 2.3(4)
C2B C4B C5B C6B . -177.7(2)
C4B C5B C6B C7B . -1.0(4)
C5B C6B C7B C8B . -0.6(4)
C4B N2B C8B C7B . 0.0(4)
Cu1 N2B C8B C7B . -179.53(19)
C6B C7B C8B N2B . 1.2(4)
